data_7712252
loop_
_publ_author_name
'Jobbins, William D.'
'van IJzendoorn, Bono'
'Vitorica-Yrezabal, Inigo J'
'Whitehead, George F. S.'
'Mehta, Meera'

_publ_section_title
;
 Reactivity of tetrel functionalized heptapnictogen clusters towards
 heteroallenes.
;
_journal_issue 8
_journal_name_full 'Dalton transactions (Cambridge, England : 2003)'
_journal_page_first 2384
_journal_page_last 2391
_journal_paper_doi 10.1039/d2dt04074c
_journal_volume 52
_journal_year 2023
_chemical_formula_moiety 'C39 H60 Ge3 N3 O3 P7'
_chemical_formula_sum 'C39 H60 Ge3 N3 O3 P7'
_chemical_formula_weight 1053.46
_space_group_crystal_system monoclinic
_space_group_IT_number 14
_space_group_name_Hall '-P 2yn'
_space_group_name_H-M_alt 'P 1 21/n 1'
_atom_sites_solution_hydrogens geom
_atom_sites_solution_primary direct
_audit_creation_date 2021-10-26
_audit_creation_method
;
Olex2 1.5
(compiled 2021.10.07 svn.r9718050b for OlexSys, GUI svn.r6410)
;
_audit_update_record
;
2022-08-17 deposited with the CCDC.	2023-01-23 downloaded from the CCDC.
;
_cell_angle_alpha 90
_cell_angle_beta 94.2470(10)
_cell_angle_gamma 90
_cell_formula_units_Z 4
_cell_length_a 14.6729(2)
_cell_length_b 20.5725(3)
_cell_length_c 15.8849(2)
_cell_measurement_reflns_used 19305
_cell_measurement_temperature 100.0(3)
_cell_measurement_theta_max 75.7200
_cell_measurement_theta_min 2.0720
_cell_volume 4781.82(11)
_computing_cell_refinement 'CrysAlisPro 1.171.41.117a (Rigaku OD, 2021)'
_computing_data_collection 'CrysAlisPro 1.171.41.117a (Rigaku OD, 2021)'
_computing_data_reduction 'CrysAlisPro 1.171.41.117a (Rigaku OD, 2021)'
_computing_molecular_graphics 'Olex2 1.5 (Dolomanov et al., 2009)'
_computing_publication_material 'Olex2 1.5 (Dolomanov et al., 2009)'
_computing_structure_refinement 'SHELXL 2018/3 (Sheldrick, 2015)'
_computing_structure_solution 'SHELXS  (Sheldrick, 2008)'
_diffrn_ambient_environment N~2~
_diffrn_ambient_temperature 100.0(3)
_diffrn_detector 'Hybrid Pixel Array Detector'
_diffrn_detector_area_resol_mean 10.0000
_diffrn_measured_fraction_theta_full 0.991
_diffrn_measured_fraction_theta_max 0.961
_diffrn_measurement_details
;
List of Runs (angles in degrees, time in seconds):

  # Type    Start    End  Width  t~exp~   \w     \q     \k     \f   Frames
#--------------------------------------------------------------------------
  1  \w    -45.00 133.00   1.00    1.00    --   43.34  20.00-120.00  178
  2  \w     24.00 104.00   1.00    1.00    --   45.86  40.00-180.00   80
  3  \w     67.00 134.00   1.00    1.00    --   45.86  50.00-150.00   67
  4  \w    -23.00   3.00   1.00    1.00    --   45.86  40.00-180.00   26
  5  \w     33.00  60.00   1.00    1.00    --  108.20  50.00 120.00   27
  6  \w     21.00  46.00   1.00    1.00    --  108.20  30.00 150.00   25
  7  \w     20.00 142.00   1.00    1.00    --  108.20  50.00 150.00  122
  8  \w     89.00 137.00   1.00    1.00    --  108.20  50.00-180.00   48
  9  \w     94.00 196.00   1.00    1.00    --  108.20  30.00 150.00  102
 10  \w    152.00 195.00   1.00    1.00    --  108.20  50.00-180.00   43
 11  \w    150.00 198.00   1.00    1.00    --  108.20  50.00 150.00   48
 12  \w    135.00 191.00   1.00    1.00    --  108.20  50.00 120.00   56
 13  \w     84.00 198.00   1.00    1.00    --  108.20  20.00 -30.00  114
 14  \w    154.00 179.00   1.00    1.00    --  108.20  30.00-150.00   25
 15  \w     19.00  74.00   1.00    1.00    --  108.20  20.00 -30.00   55
;
_diffrn_measurement_device 'four-circle diffractometer'
_diffrn_measurement_device_type 'XtaLAB AFC11 (RINC): quarter-chi single'
_diffrn_measurement_method '\w scans'
_diffrn_orient_matrix_type 'CrysAlisPro convention (1999,Acta A55,543-557)'
_diffrn_orient_matrix_UB_11 0.0930511000
_diffrn_orient_matrix_UB_12 -0.0345560000
_diffrn_orient_matrix_UB_13 0.0133234000
_diffrn_orient_matrix_UB_21 -0.0444917000
_diffrn_orient_matrix_UB_22 -0.0639337000
_diffrn_orient_matrix_UB_23 -0.0326634000
_diffrn_orient_matrix_UB_31 0.0213436000
_diffrn_orient_matrix_UB_32 0.0179474000
_diffrn_orient_matrix_UB_33 -0.0906233000
_diffrn_radiation_monochromator mirror
_diffrn_radiation_probe x-ray
_diffrn_radiation_type 'Cu K\a'
_diffrn_radiation_wavelength 1.54184
_diffrn_reflns_av_R_equivalents 0.0233
_diffrn_reflns_av_unetI/netI 0.0219
_diffrn_reflns_Laue_measured_fraction_full 0.991
_diffrn_reflns_Laue_measured_fraction_max 0.961
_diffrn_reflns_limit_h_max 18
_diffrn_reflns_limit_h_min -18
_diffrn_reflns_limit_k_max 25
_diffrn_reflns_limit_k_min -22
_diffrn_reflns_limit_l_max 17
_diffrn_reflns_limit_l_min -19
_diffrn_reflns_number 29680
_diffrn_reflns_point_group_measured_fraction_full 0.991
_diffrn_reflns_point_group_measured_fraction_max 0.961
_diffrn_reflns_theta_full 67.684
_diffrn_reflns_theta_max 76.240
_diffrn_reflns_theta_min 3.521
_diffrn_source 'Rotating-anode X-ray tube (dual wavelength)'
_diffrn_source_type 'Rigaku (Cu) X-ray DW Source'
_exptl_absorpt_coefficient_mu 4.743
_exptl_absorpt_correction_T_max 1.00000
_exptl_absorpt_correction_T_min 0.46343
_exptl_absorpt_correction_type multi-scan
_exptl_absorpt_process_details
;
CrysAlisPro 1.171.41.117a (Rigaku Oxford Diffraction, 2021)
Empirical absorption correction using spherical harmonics,
implemented in SCALE3 ABSPACK scaling algorithm.
;
_exptl_crystal_colour 'clear light colourless'
_exptl_crystal_colour_lustre clear
_exptl_crystal_colour_modifier light
_exptl_crystal_colour_primary colourless
_exptl_crystal_density_diffrn 1.463
_exptl_crystal_description plank
_exptl_crystal_F_000 2160
_exptl_crystal_size_max 0.18
_exptl_crystal_size_mid 0.1
_exptl_crystal_size_min 0.03
_refine_diff_density_max 0.794
_refine_diff_density_min -0.640
_refine_diff_density_rms 0.078
_refine_ls_extinction_method none
_refine_ls_goodness_of_fit_ref 1.181
_refine_ls_hydrogen_treatment constr
_refine_ls_matrix_type full
_refine_ls_number_parameters 580
_refine_ls_number_reflns 9613
_refine_ls_number_restraints 159
_refine_ls_restrained_S_all 1.201
_refine_ls_R_factor_all 0.0489
_refine_ls_R_factor_gt 0.0475
_refine_ls_shift/su_max 0.001
_refine_ls_shift/su_mean 0.000
_refine_ls_structure_factor_coef Fsqd
_refine_ls_weighting_details 'w=1/[\s^2^(Fo^2^)+(0.0274P)^2^+12.5994P] where P=(Fo^2^+2Fc^2^)/3'
_refine_ls_weighting_scheme calc
_refine_ls_wR_factor_gt 0.1086
_refine_ls_wR_factor_ref 0.1094
_reflns_Friedel_coverage 0.000
_reflns_number_gt 9318
_reflns_number_total 9613
_reflns_threshold_expression 'I > 2\s(I)'
_cod_data_source_file d2dt04074c2.cif
_cod_data_source_block s5953l
_cod_depositor_comments 'Adding full bibliography for 7712250--7712254.cif.'
_cod_database_code 7712252
_shelx_shelxl_version_number 2018/3
_shelx_space_group_comment
;
The symmetry employed for this shelxl refinement is uniquely defined
by the following loop, which should always be used as a source of
symmetry information in preference to the above space-group names.
They are only intended as comments.
;
_shelx_estimated_absorpt_t_max 0.871
_shelx_estimated_absorpt_t_min 0.482
_olex2_refinement_description
;
1. Fixed Uiso
 At 1.2 times of:
  All C(H) groups, All C(H,H) groups
 At 1.5 times of:
  All C(H,H,H) groups
2. Restrained distances
 Ge3-N6 \\sim Ge3A-N6
 with sigma of 0.02
 C38A-C2 \\sim C38-C2A
 with sigma of 0.002
 C1-C2 \\sim C1A-C2A
 with sigma of 0.04
 Ge3-C2 \\sim Ge3A-C2A
 with sigma of 0.04
 Ge3-C1 \\sim Ge3A-C1A
 with sigma of 0.02
 N6-C2 \\sim N6-C2A
 with sigma of 0.04
 C1-C37 \\sim C1A-C37A
 with sigma of 0.02
 Ge3-C37 \\sim Ge3A-C37A
 with sigma of 0.04
 N6-C1 \\sim N6-C1A
 with sigma of 0.04
 C36-C3 \\sim C3A-C36A
 with sigma of 0.002
 Ge3-C3 \\sim Ge3A-C3A
 with sigma of 0.002
3. Uiso/Uaniso restraints and constraints
C38A \\sim C2A \\sim C2 \\sim C38: within 2A with sigma of 0.04 and sigma for
terminal atoms of 0.08 within 2A
C4 \\sim C4A \\sim C39A \\sim C39: within 2A with sigma of 0.04 and sigma for
terminal atoms of 0.08 within 2A
C4 \\sim C4A \\sim C39 \\sim C39A: within 2A with sigma of 0.04 and sigma for
terminal atoms of 0.08 within 2A
C4 \\sim C39 \\sim C39A \\sim C4A: within 2A with sigma of 0.002 and sigma for
terminal atoms of 0.004 within 2A
C3 \\sim C36 \\sim C3A \\sim C36A: within 2A with sigma of 0.04 and sigma for
terminal atoms of 0.08 within 2A
Ge3A \\sim Ge3: within 2A with sigma of 0.002 and sigma for terminal atoms of
0.004 within 2A
4. Rigid body (RIGU) restrains
 Ge3, C1, C2, C36, C37, C38, Ge3A, C38A, C2A, C1A, C37A
 with sigma for 1-2 distances of 0.002 and sigma for 1-3 distances of 0.002
 C36A, C3, C36, C3A
 with sigma for 1-2 distances of 0.002 and sigma for 1-3 distances of 0.002
5. Others
 Sof(C39)=Sof(H39A)=Sof(H39B)=Sof(H39C)=Sof(C4A)=Sof(H4AA)=Sof(H4AB)=1-FVAR(1)
 Sof(C4)=Sof(H4A)=Sof(H4B)=Sof(C39A)=Sof(H39D)=Sof(H39E)=Sof(H39F)=FVAR(1)
 Sof(C38)=Sof(H38A)=Sof(H38B)=Sof(H38C)=Sof(Ge3A)=Sof(C2A)=Sof(H2AA)=Sof(H2AB)=
 Sof(C1A)=Sof(H1AA)=Sof(H1AB)=Sof(C37A)=Sof(H37D)=Sof(H37E)=Sof(H37F)=1-FVAR(2)
 Sof(Ge3)=Sof(C1)=Sof(H1A)=Sof(H1B)=Sof(C2)=Sof(H2A)=Sof(H2B)=Sof(C37)=
 Sof(H37A)=Sof(H37B)=Sof(H37C)=Sof(C38A)=Sof(H38D)=Sof(H38E)=Sof(H38F)=FVAR(2)
 Sof(C3A)=Sof(H3AA)=Sof(H3AB)=Sof(C36A)=Sof(H36D)=Sof(H36E)=Sof(H36F)=1-FVAR(3)
 Sof(C3)=Sof(H3A)=Sof(H3B)=Sof(C36)=Sof(H36A)=Sof(H36B)=Sof(H36C)=FVAR(3)
6.a Secondary CH2 refined with riding coordinates:
 C14(H14A,H14B), C5(H5A,H5B), C6(H6A,H6B), C17(H17A,H17B), C9(H9A,H9B), C4(H4A,
 H4B), C3(H3A,H3B), C1(H1A,H1B), C2(H2A,H2B), C4A(H4AA,H4AB), C2A(H2AA,H2AB),
 C1A(H1AA,H1AB), C3A(H3AA,H3AB)
6.b Me refined with riding coordinates:
 C31(H31A,H31B,H31C), C26(H26A,H26B,H26C), C35(H35A,H35B,H35C), C29(H29A,H29B,
 H29C), C34(H34A,H34B,H34C), C36(H36A,H36B,H36C), C37(H37A,H37B,H37C), C38(H38A,
 H38B,H38C), C39(H39A,H39B,H39C), C39A(H39D,H39E,H39F), C38A(H38D,H38E,H38F),
 C37A(H37D,H37E,H37F), C36A(H36D,H36E,H36F)
6.c Aromatic/amide H refined with riding coordinates:
 C11(H11), C12(H12), C15(H15), C18(H18), C19(H19), C20(H20), C23(H23),
 C27(H27), C28(H28), C30(H30), C32(H32), C33(H33), C21(H21), C22(H22), C24(H24)
;
_olex2_submission_special_instructions 'No special instructions were received'
_oxdiff_exptl_absorpt_empirical_details
;
Empirical correction (ABSPACK) includes:
- Absorption correction using spherical harmonics
- Frame scaling
;
_oxdiff_exptl_absorpt_empirical_full_max 2.410
_oxdiff_exptl_absorpt_empirical_full_min 0.661

loop_
_space_group_symop_operation_xyz
'x, y, z'
'-x+1/2, y+1/2, -z+1/2'
'-x, -y, -z'
'x-1/2, -y-1/2, z-1/2'

loop_
_atom_site_label
_atom_site_type_symbol
_atom_site_fract_x
_atom_site_fract_y
_atom_site_fract_z
_atom_site_U_iso_or_equiv
_atom_site_adp_type
_atom_site_occupancy
_atom_site_site_symmetry_order
_atom_site_calc_flag
_atom_site_refinement_flags_posn
_atom_site_refinement_flags_adp
_atom_site_refinement_flags_occupancy
_atom_site_disorder_assembly
_atom_site_disorder_group
Ge1 Ge 0.98098(3) 0.00492(2) 0.68400(2) 0.02510(10) Uani 1 1 d . . . . .
Ge2 Ge 0.50625(3) -0.19962(2) 0.94555(3) 0.03053(11) Uani 1 1 d . . . . .
Ge3 Ge 1.05541(17) -0.40467(15) 0.86533(18) 0.0340(4) Uani 0.536(7) 1 d D U P A 1
P4 P 0.77812(6) -0.31029(4) 0.79801(5) 0.02760(18) Uani 1 1 d . . . . .
P5 P 0.70880(5) -0.16239(4) 0.74276(5) 0.02554(17) Uani 1 1 d . . . . .
P6 P 0.91291(5) -0.21271(4) 0.70379(5) 0.02548(17) Uani 1 1 d . . . . .
P7 P 0.82688(5) -0.20937(4) 0.81035(5) 0.02444(17) Uani 1 1 d . . . . .
P8 P 0.74236(6) -0.32009(4) 0.66054(6) 0.0318(2) Uani 1 1 d . . . . .
P9 P 0.67637(6) -0.22614(5) 0.63310(6) 0.03092(19) Uani 1 1 d . . . . .
P10 P 0.81614(6) -0.24316(4) 0.59644(6) 0.03055(19) Uani 1 1 d . . . . .
O1 O 0.90207(16) -0.10982(12) 0.59779(15) 0.0307(5) Uani 1 1 d . . . . .
O2 O 0.90811(17) -0.38416(13) 0.73045(16) 0.0348(6) Uani 1 1 d . . . . .
N3 N 0.96395(17) -0.08162(12) 0.72727(16) 0.0204(5) Uani 1 1 d . . . . .
O4 O 0.55517(17) -0.22956(14) 0.77341(16) 0.0400(6) Uani 1 1 d . . . . .
N5 N 0.60783(18) -0.16891(13) 0.88643(17) 0.0248(6) Uani 1 1 d . . . . .
N6 N 0.94736(19) -0.35664(13) 0.86704(18) 0.0288(6) Uani 1 1 d D . . . .
C7 C 0.6120(2) -0.19167(17) 0.8062(2) 0.0288(7) Uani 1 1 d . . . . .
C8 C 0.8900(2) -0.35582(16) 0.7956(2) 0.0293(7) Uani 1 1 d . . . . .
C10 C 0.9252(2) -0.12494(15) 0.6713(2) 0.0242(6) Uani 1 1 d . . . . .
C11 C 0.9619(3) -0.07679(18) 0.8800(2) 0.0344(8) Uani 1 1 d . . . . .
H11 H 0.906657 -0.052606 0.872999 0.041 Uiso 1 1 calc R U . . .
C12 C 0.8612(3) -0.3659(2) 0.9929(3) 0.0410(9) Uani 1 1 d . . . . .
H12 H 0.833844 -0.405036 0.971788 0.049 Uiso 1 1 calc R U . . .
C13 C 1.0022(2) -0.09920(16) 0.8098(2) 0.0291(7) Uani 1 1 d . . . . .
C15 C 0.9599(3) -0.27437(19) 0.9759(2) 0.0370(8) Uani 1 1 d . . . . .
H15 H 1.000241 -0.250555 0.943356 0.044 Uiso 1 1 calc R U . . .
C16 C 0.6672(3) -0.11844(17) 0.9187(2) 0.0336(8) Uani 1 1 d . . . . .
C18 C 1.0804(3) -0.1243(2) 0.9709(3) 0.0547(13) Uani 1 1 d . . . . .
H18 H 1.107420 -0.132274 1.026172 0.066 Uiso 1 1 calc R U . . .
C19 C 1.0005(3) -0.0890(2) 0.9602(3) 0.0450(10) Uani 1 1 d . . . . .
H19 H 0.972210 -0.073030 1.008002 0.054 Uiso 1 1 calc R U . . .
C20 C 0.8814(3) -0.2858(2) 1.1020(3) 0.0458(10) Uani 1 1 d . . . . .
H20 H 0.868486 -0.270272 1.156150 0.055 Uiso 1 1 calc R U . . .
C23 C 0.7263(3) -0.1324(2) 0.9889(3) 0.0436(9) Uani 1 1 d . . . . .
H23 H 0.731119 -0.175477 1.010131 0.052 Uiso 1 1 calc R U . . .
C25 C 0.9213(2) -0.33171(18) 0.9450(2) 0.0335(8) Uani 1 1 d . . . . .
C27 C 0.8416(3) -0.3427(2) 1.0712(3) 0.0471(10) Uani 1 1 d . . . . .
H27 H 0.800713 -0.365832 1.103821 0.057 Uiso 1 1 calc R U . . .
C28 C 0.9397(3) -0.2518(2) 1.0545(3) 0.0414(9) Uani 1 1 d . . . . .
H28 H 0.966360 -0.212415 1.075726 0.050 Uiso 1 1 calc R U . . .
C30 C 1.1209(3) -0.1481(2) 0.9021(4) 0.0562(14) Uani 1 1 d . . . . .
H30 H 1.175341 -0.173119 0.909953 0.067 Uiso 1 1 calc R U . . .
C32 C 0.7780(4) -0.0831(3) 1.0276(3) 0.0699(17) Uani 1 1 d . . . . .
H32 H 0.817484 -0.092516 1.076157 0.084 Uiso 1 1 calc R U . . .
C33 C 0.6613(3) -0.0556(2) 0.8866(3) 0.0486(11) Uani 1 1 d . . . . .
H33 H 0.620814 -0.045867 0.838790 0.058 Uiso 1 1 calc R U . . .
C14 C 0.8625(2) 0.03685(17) 0.6394(2) 0.0305(7) Uani 1 1 d . . . . .
H14A H 0.866021 0.084488 0.631520 0.037 Uiso 1 1 calc R U . . .
H14B H 0.846982 0.016920 0.583478 0.037 Uiso 1 1 calc R U . . .
C5 C 1.0733(2) -0.00218(19) 0.6024(3) 0.0367(8) Uani 1 1 d . . . . .
H5A H 1.051005 -0.032007 0.556502 0.044 Uiso 1 1 calc R U . . .
H5B H 1.082815 0.041057 0.577133 0.044 Uiso 1 1 calc R U . . .
C6 C 0.5259(3) -0.29271(17) 0.9613(2) 0.0355(8) Uani 1 1 d . . . . .
H6A H 0.470738 -0.311965 0.983576 0.043 Uiso 1 1 calc R U . . .
H6B H 0.533654 -0.312816 0.905631 0.043 Uiso 1 1 calc R U . . .
C17 C 1.0289(3) 0.05442(18) 0.7827(2) 0.0421(9) Uani 1 1 d . . . . .
H17A H 0.982533 0.055828 0.824859 0.051 Uiso 1 1 calc R U . . .
H17B H 1.083997 0.032485 0.808863 0.051 Uiso 1 1 calc R U . . .
C9 C 0.5177(3) -0.15307(19) 1.0527(3) 0.0413(9) Uani 1 1 d . . . . .
H9A H 0.476074 -0.173458 1.091310 0.050 Uiso 1 1 calc R U . . .
H9B H 0.580857 -0.158680 1.078080 0.050 Uiso 1 1 calc R U . . .
C4 C 0.394(2) -0.1708(12) 0.8875(17) 0.0505(18) Uani 0.404(9) 1 d . U P B 1
H4A H 0.354638 -0.151282 0.928846 0.061 Uiso 0.404(9) 1 calc R U P B 1
H4B H 0.407524 -0.136682 0.846338 0.061 Uiso 0.404(9) 1 calc R U P B 1
C3 C 1.1178(4) -0.3888(3) 0.9726(4) 0.0483(17) Uani 0.817(12) 1 d D U P A 1
H3A H 1.133643 -0.342079 0.976679 0.058 Uiso 0.817(12) 1 calc R U P A 1
H3B H 1.075768 -0.398366 1.016993 0.058 Uiso 0.817(12) 1 calc R U P A 1
C21 C 0.7162(5) -0.0070(2) 0.9257(4) 0.0730(19) Uani 1 1 d . . . . .
H21 H 0.714172 0.035893 0.903349 0.088 Uiso 1 1 calc R U . . .
C22 C 0.7732(5) -0.0209(3) 0.9968(4) 0.082(2) Uani 1 1 d . . . . .
H22 H 0.808926 0.012609 1.024049 0.099 Uiso 1 1 calc R U . . .
C1 C 1.0153(10) -0.4996(5) 0.8582(8) 0.068(3) Uani 0.536(7) 1 d D . P A 1
H1A H 1.040075 -0.521918 0.910124 0.082 Uiso 0.536(7) 1 calc R U P A 1
H1B H 0.947822 -0.500916 0.857753 0.082 Uiso 0.536(7) 1 calc R U P A 1
C2 C 1.1267(6) -0.3809(5) 0.7714(7) 0.066(3) Uani 0.536(7) 1 d D U P A 1
H2A H 1.181263 -0.409279 0.772239 0.080 Uiso 0.536(7) 1 calc R U P A 1
H2B H 1.089519 -0.389318 0.717875 0.080 Uiso 0.536(7) 1 calc R U P A 1
C31 C 0.7870(3) 0.02160(18) 0.6973(3) 0.0370(8) Uani 1 1 d . . . . .
H31A H 0.728725 0.038583 0.672316 0.055 Uiso 1 1 calc R U . . .
H31B H 0.782317 -0.025570 0.704434 0.055 Uiso 1 1 calc R U . . .
H31C H 0.801356 0.041998 0.752476 0.055 Uiso 1 1 calc R U . . .
C24 C 1.0822(3) -0.13568(19) 0.8203(3) 0.0419(9) Uani 1 1 d . . . . .
H24 H 1.110281 -0.151941 0.772586 0.050 Uiso 1 1 calc R U . . .
C26 C 0.6071(3) -0.3091(2) 1.0198(3) 0.0567(12) Uani 1 1 d . . . . .
H26A H 0.612744 -0.356470 1.024687 0.085 Uiso 1 1 calc R U . . .
H26B H 0.662336 -0.291279 0.997511 0.085 Uiso 1 1 calc R U . . .
H26C H 0.599344 -0.290426 1.075551 0.085 Uiso 1 1 calc R U . . .
C35 C 1.1649(3) -0.0275(3) 0.6427(3) 0.0565(12) Uani 1 1 d . . . . .
H35A H 1.209131 -0.030268 0.599568 0.085 Uiso 1 1 calc R U . . .
H35B H 1.187850 0.002388 0.687425 0.085 Uiso 1 1 calc R U . . .
H35C H 1.156045 -0.070663 0.666798 0.085 Uiso 1 1 calc R U . . .
C29 C 0.4966(5) -0.0805(2) 1.0476(3) 0.0709(17) Uani 1 1 d . . . . .
H29A H 0.504168 -0.061448 1.104251 0.106 Uiso 1 1 calc R U . . .
H29B H 0.538563 -0.059264 1.011012 0.106 Uiso 1 1 calc R U . . .
H29C H 0.433517 -0.074078 1.024275 0.106 Uiso 1 1 calc R U . . .
C34 C 1.0533(5) 0.1235(2) 0.7580(3) 0.079(2) Uani 1 1 d . . . . .
H34A H 1.077105 0.147349 0.808275 0.118 Uiso 1 1 calc R U . . .
H34B H 1.099882 0.122109 0.716877 0.118 Uiso 1 1 calc R U . . .
H34C H 0.998548 0.145422 0.732852 0.118 Uiso 1 1 calc R U . . .
C36 C 1.2038(5) -0.4281(3) 0.9901(4) 0.065(2) Uani 0.817(12) 1 d D U P A 1
H36A H 1.231766 -0.417215 1.046263 0.097 Uiso 0.817(12) 1 calc R U P A 1
H36B H 1.188793 -0.474525 0.987882 0.097 Uiso 0.817(12) 1 calc R U P A 1
H36C H 1.246764 -0.418146 0.947502 0.097 Uiso 0.817(12) 1 calc R U P A 1
C37 C 1.0430(12) -0.5370(6) 0.7844(8) 0.109(5) Uani 0.536(7) 1 d D . P A 1
H37A H 1.020206 -0.581663 0.787384 0.164 Uiso 0.536(7) 1 calc R U P A 1
H37B H 1.017257 -0.516509 0.732208 0.164 Uiso 0.536(7) 1 calc R U P A 1
H37C H 1.109815 -0.537581 0.784752 0.164 Uiso 0.536(7) 1 calc R U P A 1
C38 C 1.2036(7) -0.3599(6) 0.7384(9) 0.070(3) Uani 0.464(7) 1 d D U P A 2
H38A H 1.229134 -0.326741 0.702496 0.104 Uiso 0.464(7) 1 calc R U P A 2
H38B H 1.250070 -0.372931 0.782664 0.104 Uiso 0.464(7) 1 calc R U P A 2
H38C H 1.184843 -0.397780 0.704014 0.104 Uiso 0.464(7) 1 calc R U P A 2
C39 C 0.3904(5) -0.1237(4) 0.8214(5) 0.0538(17) Uani 0.596(9) 1 d . U P B 2
H39A H 0.330837 -0.120519 0.789501 0.081 Uiso 0.596(9) 1 calc R U P B 2
H39B H 0.400221 -0.085122 0.857200 0.081 Uiso 0.596(9) 1 calc R U P B 2
H39C H 0.438710 -0.126342 0.782098 0.081 Uiso 0.596(9) 1 calc R U P B 2
C4A C 0.3928(13) -0.1828(8) 0.8751(11) 0.0505(17) Uani 0.596(9) 1 d . U P B 2
H4AA H 0.380434 -0.220869 0.837940 0.061 Uiso 0.596(9) 1 calc R U P B 2
H4AB H 0.342087 -0.179801 0.912766 0.061 Uiso 0.596(9) 1 calc R U P B 2
C39A C 0.3430(7) -0.2248(6) 0.8421(7) 0.0506(19) Uani 0.404(9) 1 d . U P B 1
H39D H 0.286415 -0.207800 0.813645 0.076 Uiso 0.404(9) 1 calc R U P B 1
H39E H 0.380996 -0.243726 0.800262 0.076 Uiso 0.404(9) 1 calc R U P B 1
H39F H 0.328107 -0.258327 0.882775 0.076 Uiso 0.404(9) 1 calc R U P B 1
Ge3A Ge 1.0708(3) -0.3947(2) 0.8479(3) 0.0508(7) Uani 0.464(7) 1 d D U P A 2
C38A C 1.1575(10) -0.3107(5) 0.7725(12) 0.095(5) Uani 0.536(7) 1 d D U P A 1
H38D H 1.192778 -0.302367 0.723567 0.143 Uiso 0.536(7) 1 calc R U P A 1
H38E H 1.103893 -0.282181 0.770043 0.143 Uiso 0.536(7) 1 calc R U P A 1
H38F H 1.195758 -0.302168 0.824478 0.143 Uiso 0.536(7) 1 calc R U P A 1
C2A C 1.1216(6) -0.3322(6) 0.7784(8) 0.050(3) Uani 0.464(7) 1 d D U P A 2
H2AA H 1.075041 -0.318432 0.733740 0.060 Uiso 0.464(7) 1 calc R U P A 2
H2AB H 1.140366 -0.293545 0.812508 0.060 Uiso 0.464(7) 1 calc R U P A 2
C1A C 1.0545(6) -0.4828(4) 0.8114(5) 0.0354(19) Uani 0.464(7) 1 d D . P A 2
H1AA H 1.034406 -0.482480 0.750482 0.042 Uiso 0.464(7) 1 calc R U P A 2
H1AB H 1.114679 -0.504767 0.817486 0.042 Uiso 0.464(7) 1 calc R U P A 2
C37A C 0.9868(7) -0.5233(5) 0.8572(8) 0.044(3) Uani 0.464(7) 1 d D . P A 2
H37D H 0.983818 -0.567255 0.833493 0.065 Uiso 0.464(7) 1 calc R U P A 2
H37E H 1.006693 -0.525453 0.917367 0.065 Uiso 0.464(7) 1 calc R U P A 2
H37F H 0.926163 -0.503094 0.850148 0.065 Uiso 0.464(7) 1 calc R U P A 2
C3A C 1.1608(13) -0.3790(11) 0.9382(10) 0.043(6) Uani 0.183(12) 1 d D U P A 2
H3AA H 1.222258 -0.387486 0.918797 0.052 Uiso 0.183(12) 1 calc R U P A 2
H3AB H 1.158209 -0.332809 0.955406 0.052 Uiso 0.183(12) 1 calc R U P A 2
C36A C 1.1454(19) -0.4219(12) 1.0127(14) 0.049(7) Uani 0.183(12) 1 d D U P A 2
H36D H 1.192442 -0.412945 1.058306 0.074 Uiso 0.183(12) 1 calc R U P A 2
H36E H 1.084942 -0.412960 1.032415 0.074 Uiso 0.183(12) 1 calc R U P A 2
H36F H 1.148909 -0.467567 0.995853 0.074 Uiso 0.183(12) 1 calc R U P A 2

loop_
_atom_site_aniso_label
_atom_site_aniso_U_11
_atom_site_aniso_U_22
_atom_site_aniso_U_33
_atom_site_aniso_U_23
_atom_site_aniso_U_13
_atom_site_aniso_U_12
Ge1 0.02538(19) 0.02095(19) 0.0285(2) -0.00014(14) -0.00090(14) 0.00059(14)
Ge2 0.0264(2) 0.0307(2) 0.0354(2) 0.00522(16) 0.00817(16) -0.00142(16)
Ge3 0.0219(6) 0.0518(10) 0.0281(8) -0.0079(6) 0.0018(5) 0.0114(6)
P4 0.0294(4) 0.0223(4) 0.0303(4) 0.0010(3) -0.0034(3) -0.0041(3)
P5 0.0209(4) 0.0264(4) 0.0294(4) 0.0042(3) 0.0019(3) -0.0005(3)
P6 0.0222(4) 0.0213(4) 0.0329(4) -0.0010(3) 0.0016(3) 0.0012(3)
P7 0.0228(4) 0.0213(4) 0.0290(4) 0.0000(3) -0.0003(3) -0.0016(3)
P8 0.0361(5) 0.0273(4) 0.0304(4) -0.0003(3) -0.0079(4) -0.0057(4)
P9 0.0277(4) 0.0355(5) 0.0286(4) 0.0027(4) -0.0043(3) -0.0025(4)
P10 0.0329(4) 0.0300(5) 0.0285(4) -0.0020(3) 0.0009(3) -0.0027(4)
O1 0.0342(13) 0.0288(12) 0.0290(12) -0.0020(10) 0.0022(10) -0.0030(10)
O2 0.0358(13) 0.0355(14) 0.0321(13) -0.0045(10) -0.0045(10) 0.0019(11)
N3 0.0201(12) 0.0130(11) 0.0277(13) 0.0003(10) -0.0007(10) 0.0015(9)
O4 0.0306(13) 0.0535(17) 0.0357(14) -0.0009(12) 0.0017(11) -0.0163(12)
N5 0.0231(13) 0.0225(13) 0.0300(14) -0.0024(11) 0.0110(11) -0.0035(10)
N6 0.0297(14) 0.0254(14) 0.0290(14) 0.0001(11) -0.0118(11) 0.0072(11)
C7 0.0243(16) 0.0306(18) 0.0312(17) 0.0046(14) 0.0000(13) -0.0024(13)
C8 0.0330(17) 0.0219(16) 0.0320(18) 0.0012(13) -0.0053(14) -0.0042(13)
C10 0.0185(14) 0.0216(15) 0.0331(17) -0.0026(13) 0.0047(12) 0.0017(12)
C11 0.0379(19) 0.0300(18) 0.0340(19) 0.0026(14) -0.0069(15) -0.0054(15)
C12 0.041(2) 0.038(2) 0.042(2) 0.0020(17) -0.0075(17) -0.0068(17)
C13 0.0244(16) 0.0220(16) 0.0391(19) 0.0055(13) -0.0104(14) -0.0036(12)
C15 0.039(2) 0.0337(19) 0.037(2) -0.0039(15) -0.0082(16) -0.0002(16)
C16 0.0363(19) 0.0270(18) 0.039(2) -0.0029(14) 0.0144(15) -0.0073(14)
C18 0.058(3) 0.040(2) 0.060(3) 0.017(2) -0.033(2) -0.017(2)
C19 0.059(3) 0.036(2) 0.038(2) 0.0059(16) -0.0152(18) -0.0168(19)
C20 0.045(2) 0.056(3) 0.036(2) -0.0079(18) -0.0064(17) 0.0041(19)
C23 0.040(2) 0.049(2) 0.042(2) -0.0049(18) 0.0035(17) -0.0151(18)
C25 0.0343(18) 0.0311(18) 0.0330(18) -0.0001(14) -0.0114(14) 0.0039(14)
C27 0.047(2) 0.055(3) 0.039(2) 0.0058(19) -0.0028(18) -0.006(2)
C28 0.041(2) 0.041(2) 0.040(2) -0.0114(17) -0.0093(17) -0.0002(17)
C30 0.034(2) 0.035(2) 0.094(4) 0.019(2) -0.031(2) -0.0045(17)
C32 0.067(3) 0.090(4) 0.055(3) -0.025(3) 0.018(2) -0.045(3)
C33 0.063(3) 0.031(2) 0.056(3) -0.0011(18) 0.034(2) -0.0036(19)
C14 0.0300(17) 0.0268(17) 0.0346(18) 0.0053(14) 0.0012(14) 0.0032(14)
C5 0.0313(18) 0.035(2) 0.045(2) 0.0008(16) 0.0084(16) -0.0050(15)
C6 0.043(2) 0.0249(17) 0.040(2) 0.0001(14) 0.0125(16) -0.0066(15)
C17 0.061(3) 0.0268(19) 0.036(2) -0.0019(15) -0.0117(18) -0.0018(17)
C9 0.051(2) 0.031(2) 0.044(2) -0.0009(16) 0.0206(18) -0.0054(17)
C4 0.032(2) 0.072(5) 0.049(4) 0.017(3) 0.007(3) 0.006(3)
C3 0.041(3) 0.060(4) 0.041(3) -0.008(3) -0.014(2) 0.017(3)
C21 0.100(4) 0.032(2) 0.096(4) -0.017(3) 0.068(4) -0.024(3)
C22 0.100(5) 0.077(4) 0.076(4) -0.042(3) 0.045(4) -0.062(4)
C1 0.078(10) 0.041(7) 0.082(7) -0.012(5) -0.025(7) 0.018(5)
C2 0.035(4) 0.074(6) 0.088(7) -0.006(5) -0.008(4) 0.024(4)
C31 0.0319(18) 0.0298(19) 0.050(2) 0.0080(16) 0.0087(16) 0.0058(15)
C24 0.0277(18) 0.0305(19) 0.066(3) 0.0065(18) -0.0097(17) 0.0001(15)
C26 0.059(3) 0.033(2) 0.076(3) 0.011(2) -0.007(2) 0.002(2)
C35 0.030(2) 0.063(3) 0.077(3) 0.000(3) 0.009(2) -0.001(2)
C29 0.119(5) 0.036(2) 0.065(3) -0.001(2) 0.056(3) 0.006(3)
C34 0.155(6) 0.030(2) 0.047(3) 0.000(2) -0.026(3) -0.021(3)
C36 0.053(4) 0.077(4) 0.059(4) -0.020(3) -0.028(3) 0.029(3)
C37 0.171(15) 0.071(8) 0.083(8) -0.026(6) -0.010(9) 0.003(9)
C38 0.043(5) 0.065(7) 0.101(9) -0.011(6) 0.007(5) 0.009(5)
C39 0.038(3) 0.073(4) 0.051(4) 0.018(3) 0.006(3) 0.008(3)
C4A 0.031(2) 0.072(4) 0.049(4) 0.017(3) 0.007(3) 0.006(3)
C39A 0.033(3) 0.071(5) 0.048(4) 0.014(3) 0.006(3) 0.006(3)
Ge3A 0.0430(13) 0.0614(11) 0.0442(15) -0.0094(10) -0.0223(10) 0.0036(10)
C38A 0.068(9) 0.076(7) 0.141(13) 0.004(8) 0.009(9) 0.019(6)
C2A 0.032(5) 0.042(5) 0.075(7) -0.014(5) -0.011(4) 0.000(4)
C1A 0.037(4) 0.035(4) 0.033(4) -0.015(3) -0.007(3) 0.006(3)
C37A 0.034(5) 0.033(6) 0.063(6) -0.014(4) 0.000(4) 0.008(4)
C3A 0.051(14) 0.042(11) 0.035(11) -0.008(8) -0.002(9) 0.003(10)
C36A 0.048(15) 0.045(12) 0.054(12) 0.006(10) 0.002(10) 0.013(11)

loop_
_atom_type_symbol
_atom_type_description
_atom_type_scat_dispersion_real
_atom_type_scat_dispersion_imag
_atom_type_scat_source
C C 0.0181 0.0091 'International Tables Vol C Tables 4.2.6.8 and 6.1.1.4'
H H 0.0000 0.0000 'International Tables Vol C Tables 4.2.6.8 and 6.1.1.4'
Ge Ge -1.0885 0.8855 'International Tables Vol C Tables 4.2.6.8 and 6.1.1.4'
N N 0.0311 0.0180 'International Tables Vol C Tables 4.2.6.8 and 6.1.1.4'
O O 0.0492 0.0322 'International Tables Vol C Tables 4.2.6.8 and 6.1.1.4'
P P 0.2955 0.4335 'International Tables Vol C Tables 4.2.6.8 and 6.1.1.4'

loop_
_geom_angle_atom_site_label_1
_geom_angle_atom_site_label_2
_geom_angle_atom_site_label_3
_geom_angle
_geom_angle_site_symmetry_1
_geom_angle_site_symmetry_3
_geom_angle_publ_flag
N3 Ge1 C14 107.79(13) . . ?
N3 Ge1 C5 106.40(14) . . ?
N3 Ge1 C17 104.06(14) . . ?
C14 Ge1 C5 115.50(16) . . ?
C14 Ge1 C17 112.03(17) . . ?
C5 Ge1 C17 110.23(18) . . ?
N5 Ge2 C6 105.79(14) . . ?
N5 Ge2 C9 104.18(14) . . ?
N5 Ge2 C4A 108.5(6) . . ?
C6 Ge2 C4A 110.9(5) . . ?
C9 Ge2 C6 111.62(17) . . ?
C9 Ge2 C4A 115.1(5) . . ?
C4 Ge2 N5 109.4(9) . . ?
C4 Ge2 C6 118.5(7) . . ?
C4 Ge2 C9 106.4(7) . . ?
N6 Ge3 C3 104.4(2) . . ?
N6 Ge3 C1 105.4(4) . . ?
N6 Ge3 C2 112.5(3) . . ?
C3 Ge3 C1 109.4(4) . . ?
C3 Ge3 C2 113.2(4) . . ?
C2 Ge3 C1 111.5(5) . . ?
P7 P4 P8 103.02(5) . . ?
C8 P4 P7 101.06(11) . . ?
C8 P4 P8 94.44(11) . . ?
P7 P5 P9 103.94(5) . . ?
C7 P5 P7 101.24(11) . . ?
C7 P5 P9 95.99(11) . . ?
P7 P6 P10 103.28(5) . . ?
C10 P6 P7 104.70(10) . . ?
C10 P6 P10 97.33(11) . . ?
P5 P7 P4 97.61(4) . . ?
P6 P7 P4 95.97(5) . . ?
P6 P7 P5 96.62(4) . . ?
P9 P8 P4 100.64(5) . . ?
P9 P8 P10 60.04(4) . . ?
P10 P8 P4 107.50(5) . . ?
P8 P9 P5 107.54(5) . . ?
P8 P9 P10 60.38(4) . . ?
P10 P9 P5 98.80(5) . . ?
P8 P10 P6 98.92(5) . . ?
P9 P10 P6 107.85(5) . . ?
P9 P10 P8 59.59(4) . . ?
C10 N3 Ge1 115.6(2) . . ?
C10 N3 C13 123.5(3) . . ?
C13 N3 Ge1 120.4(2) . . ?
C7 N5 Ge2 115.7(2) . . ?
C7 N5 C16 121.2(3) . . ?
C16 N5 Ge2 122.5(2) . . ?
C8 N6 Ge3 117.8(3) . . ?
C8 N6 C25 122.2(3) . . ?
C8 N6 Ge3A 112.7(3) . . ?
C25 N6 Ge3 119.2(2) . . ?
C25 N6 Ge3A 125.1(2) . . ?
O4 C7 P5 119.2(3) . . ?
O4 C7 N5 122.5(3) . . ?
N5 C7 P5 118.3(2) . . ?
O2 C8 P4 119.4(3) . . ?
O2 C8 N6 122.4(3) . . ?
N6 C8 P4 118.2(3) . . ?
O1 C10 P6 118.4(2) . . ?
O1 C10 N3 122.0(3) . . ?
N3 C10 P6 119.5(2) . . ?
C13 C11 H11 119.5 . . ?
C19 C11 H11 119.5 . . ?
C19 C11 C13 121.0(4) . . ?
C25 C12 H12 120.1 . . ?
C27 C12 H12 120.1 . . ?
C27 C12 C25 119.9(4) . . ?
C11 C13 N3 119.5(3) . . ?
C11 C13 C24 119.4(3) . . ?
C24 C13 N3 121.0(3) . . ?
C25 C15 H15 120.1 . . ?
C25 C15 C28 119.8(4) . . ?
C28 C15 H15 120.1 . . ?
C23 C16 N5 117.8(3) . . ?
C33 C16 N5 121.7(4) . . ?
C33 C16 C23 120.3(4) . . ?
C19 C18 H18 119.9 . . ?
C30 C18 H18 119.9 . . ?
C30 C18 C19 120.3(4) . . ?
C11 C19 C18 119.8(5) . . ?
C11 C19 H19 120.1 . . ?
C18 C19 H19 120.1 . . ?
C27 C20 H20 120.0 . . ?
C28 C20 H20 120.0 . . ?
C28 C20 C27 120.1(4) . . ?
C16 C23 H23 120.2 . . ?
C32 C23 C16 119.6(5) . . ?
C32 C23 H23 120.2 . . ?
C12 C25 N6 121.1(3) . . ?
C15 C25 N6 119.3(4) . . ?
C15 C25 C12 119.6(4) . . ?
C12 C27 H27 119.9 . . ?
C20 C27 C12 120.1(4) . . ?
C20 C27 H27 119.9 . . ?
C15 C28 H28 119.8 . . ?
C20 C28 C15 120.5(4) . . ?
C20 C28 H28 119.8 . . ?
C18 C30 H30 119.9 . . ?
C18 C30 C24 120.2(4) . . ?
C24 C30 H30 119.9 . . ?
C23 C32 H32 119.5 . . ?
C22 C32 C23 120.9(6) . . ?
C22 C32 H32 119.5 . . ?
C16 C33 H33 120.5 . . ?
C16 C33 C21 118.9(5) . . ?
C21 C33 H33 120.5 . . ?
Ge1 C14 H14A 109.1 . . ?
Ge1 C14 H14B 109.1 . . ?
H14A C14 H14B 107.8 . . ?
C31 C14 Ge1 112.4(2) . . ?
C31 C14 H14A 109.1 . . ?
C31 C14 H14B 109.1 . . ?
Ge1 C5 H5A 109.2 . . ?
Ge1 C5 H5B 109.2 . . ?
H5A C5 H5B 107.9 . . ?
C35 C5 Ge1 112.2(3) . . ?
C35 C5 H5A 109.2 . . ?
C35 C5 H5B 109.2 . . ?
Ge2 C6 H6A 108.8 . . ?
Ge2 C6 H6B 108.8 . . ?
H6A C6 H6B 107.7 . . ?
C26 C6 Ge2 113.9(3) . . ?
C26 C6 H6A 108.8 . . ?
C26 C6 H6B 108.8 . . ?
Ge1 C17 H17A 109.5 . . ?
Ge1 C17 H17B 109.5 . . ?
H17A C17 H17B 108.1 . . ?
C34 C17 Ge1 110.9(3) . . ?
C34 C17 H17A 109.5 . . ?
C34 C17 H17B 109.5 . . ?
Ge2 C9 H9A 108.4 . . ?
Ge2 C9 H9B 108.4 . . ?
H9A C9 H9B 107.5 . . ?
C29 C9 Ge2 115.5(3) . . ?
C29 C9 H9A 108.4 . . ?
C29 C9 H9B 108.4 . . ?
Ge2 C4 H4A 109.1 . . ?
Ge2 C4 H4B 109.1 . . ?
H4A C4 H4B 107.8 . . ?
C39A C4 Ge2 112.5(15) . . ?
C39A C4 H4A 109.1 . . ?
C39A C4 H4B 109.1 . . ?
Ge3 C3 H3A 108.6 . . ?
Ge3 C3 H3B 108.6 . . ?
H3A C3 H3B 107.6 . . ?
C36 C3 Ge3 114.4(4) . . ?
C36 C3 H3A 108.6 . . ?
C36 C3 H3B 108.6 . . ?
C33 C21 H21 119.8 . . ?
C22 C21 C33 120.5(5) . . ?
C22 C21 H21 119.8 . . ?
C32 C22 C21 119.7(5) . . ?
C32 C22 H22 120.1 . . ?
C21 C22 H22 120.1 . . ?
Ge3 C1 H1A 108.2 . . ?
Ge3 C1 H1B 108.2 . . ?
H1A C1 H1B 107.3 . . ?
C37 C1 Ge3 116.5(10) . . ?
C37 C1 H1A 108.2 . . ?
C37 C1 H1B 108.2 . . ?
Ge3 C2 H2A 108.7 . . ?
Ge3 C2 H2B 108.7 . . ?
H2A C2 H2B 107.6 . . ?
C38A C2 Ge3 114.0(9) . . ?
C38A C2 H2A 108.7 . . ?
C38A C2 H2B 108.7 . . ?
C14 C31 H31A 109.5 . . ?
C14 C31 H31B 109.5 . . ?
C14 C31 H31C 109.5 . . ?
H31A C31 H31B 109.5 . . ?
H31A C31 H31C 109.5 . . ?
H31B C31 H31C 109.5 . . ?
C13 C24 C30 119.3(4) . . ?
C13 C24 H24 120.4 . . ?
C30 C24 H24 120.4 . . ?
C6 C26 H26A 109.5 . . ?
C6 C26 H26B 109.5 . . ?
C6 C26 H26C 109.5 . . ?
H26A C26 H26B 109.5 . . ?
H26A C26 H26C 109.5 . . ?
H26B C26 H26C 109.5 . . ?
C5 C35 H35A 109.5 . . ?
C5 C35 H35B 109.5 . . ?
C5 C35 H35C 109.5 . . ?
H35A C35 H35B 109.5 . . ?
H35A C35 H35C 109.5 . . ?
H35B C35 H35C 109.5 . . ?
C9 C29 H29A 109.5 . . ?
C9 C29 H29B 109.5 . . ?
C9 C29 H29C 109.5 . . ?
H29A C29 H29B 109.5 . . ?
H29A C29 H29C 109.5 . . ?
H29B C29 H29C 109.5 . . ?
C17 C34 H34A 109.5 . . ?
C17 C34 H34B 109.5 . . ?
C17 C34 H34C 109.5 . . ?
H34A C34 H34B 109.5 . . ?
H34A C34 H34C 109.5 . . ?
H34B C34 H34C 109.5 . . ?
C3 C36 H36A 109.5 . . ?
C3 C36 H36B 109.5 . . ?
C3 C36 H36C 109.5 . . ?
H36A C36 H36B 109.5 . . ?
H36A C36 H36C 109.5 . . ?
H36B C36 H36C 109.5 . . ?
C1 C37 H37A 109.5 . . ?
C1 C37 H37B 109.5 . . ?
C1 C37 H37C 109.5 . . ?
H37A C37 H37B 109.5 . . ?
H37A C37 H37C 109.5 . . ?
H37B C37 H37C 109.5 . . ?
H38A C38 H38B 109.5 . . ?
H38A C38 H38C 109.5 . . ?
H38B C38 H38C 109.5 . . ?
C2A C38 H38A 109.5 . . ?
C2A C38 H38B 109.5 . . ?
C2A C38 H38C 109.5 . . ?
H39A C39 H39B 109.5 . . ?
H39A C39 H39C 109.5 . . ?
H39B C39 H39C 109.5 . . ?
C4A C39 H39A 109.5 . . ?
C4A C39 H39B 109.5 . . ?
C4A C39 H39C 109.5 . . ?
Ge2 C4A H4AA 108.0 . . ?
Ge2 C4A H4AB 108.0 . . ?
C39 C4A Ge2 117.0(11) . . ?
C39 C4A H4AA 108.0 . . ?
C39 C4A H4AB 108.0 . . ?
H4AA C4A H4AB 107.3 . . ?
C4 C39A H39D 109.5 . . ?
C4 C39A H39E 109.5 . . ?
C4 C39A H39F 109.5 . . ?
H39D C39A H39E 109.5 . . ?
H39D C39A H39F 109.5 . . ?
H39E C39A H39F 109.5 . . ?
C2A Ge3A N6 102.8(3) . . ?
C2A Ge3A C1A 121.0(5) . . ?
C2A Ge3A C3A 92.5(7) . . ?
C1A Ge3A N6 108.7(3) . . ?
C3A Ge3A N6 113.7(8) . . ?
C3A Ge3A C1A 117.0(8) . . ?
C2 C38A H38D 109.5 . . ?
C2 C38A H38E 109.5 . . ?
C2 C38A H38F 109.5 . . ?
H38D C38A H38E 109.5 . . ?
H38D C38A H38F 109.5 . . ?
H38E C38A H38F 109.5 . . ?
C38 C2A Ge3A 110.6(9) . . ?
C38 C2A H2AA 109.5 . . ?
C38 C2A H2AB 109.5 . . ?
Ge3A C2A H2AA 109.5 . . ?
Ge3A C2A H2AB 109.5 . . ?
H2AA C2A H2AB 108.1 . . ?
Ge3A C1A H1AA 108.2 . . ?
Ge3A C1A H1AB 108.2 . . ?
H1AA C1A H1AB 107.3 . . ?
C37A C1A Ge3A 116.4(6) . . ?
C37A C1A H1AA 108.2 . . ?
C37A C1A H1AB 108.2 . . ?
C1A C37A H37D 109.5 . . ?
C1A C37A H37E 109.5 . . ?
C1A C37A H37F 109.5 . . ?
H37D C37A H37E 109.5 . . ?
H37D C37A H37F 109.5 . . ?
H37E C37A H37F 109.5 . . ?
Ge3A C3A H3AA 109.5 . . ?
Ge3A C3A H3AB 109.5 . . ?
H3AA C3A H3AB 108.0 . . ?
C36A C3A Ge3A 110.9(14) . . ?
C36A C3A H3AA 109.5 . . ?
C36A C3A H3AB 109.5 . . ?
C3A C36A H36D 109.5 . . ?
C3A C36A H36E 109.5 . . ?
C3A C36A H36F 109.5 . . ?
H36D C36A H36E 109.5 . . ?
H36D C36A H36F 109.5 . . ?
H36E C36A H36F 109.5 . . ?

loop_
_geom_bond_atom_site_label_1
_geom_bond_atom_site_label_2
_geom_bond_distance
_geom_bond_site_symmetry_2
_geom_bond_publ_flag
Ge1 N3 1.931(2) . ?
Ge1 C14 1.942(3) . ?
Ge1 C5 1.948(4) . ?
Ge1 C17 1.956(4) . ?
Ge2 N5 1.926(3) . ?
Ge2 C6 1.950(4) . ?
Ge2 C9 1.949(4) . ?
Ge2 C4 1.92(3) . ?
Ge2 C4A 1.966(19) . ?
Ge3 N6 1.870(4) . ?
Ge3 C3 1.902(5) . ?
Ge3 C1 2.040(11) . ?
Ge3 C2 1.947(11) . ?
P4 P7 2.1999(11) . ?
P4 P8 2.2169(12) . ?
P4 C8 1.893(4) . ?
P5 P7 2.1939(11) . ?
P5 P9 2.2042(13) . ?
P5 C7 1.899(3) . ?
P6 P7 2.1862(12) . ?
P6 P10 2.2266(12) . ?
P6 C10 1.890(3) . ?
P8 P9 2.1909(13) . ?
P8 P10 2.2084(13) . ?
P9 P10 2.2009(13) . ?
O1 C10 1.231(4) . ?
O2 C8 1.234(4) . ?
N3 C10 1.355(4) . ?
N3 C13 1.433(4) . ?
O4 C7 1.229(4) . ?
N5 C7 1.363(4) . ?
N5 C16 1.426(4) . ?
N6 C8 1.362(4) . ?
N6 C25 1.418(5) . ?
N6 Ge3A 2.017(5) . ?
C11 H11 0.9500 . ?
C11 C13 1.380(5) . ?
C11 C19 1.379(5) . ?
C12 H12 0.9500 . ?
C12 C25 1.397(6) . ?
C12 C27 1.382(6) . ?
C13 C24 1.394(5) . ?
C15 H15 0.9500 . ?
C15 C25 1.383(5) . ?
C15 C28 1.384(6) . ?
C16 C23 1.390(6) . ?
C16 C33 1.390(6) . ?
C18 H18 0.9500 . ?
C18 C19 1.379(7) . ?
C18 C30 1.373(8) . ?
C19 H19 0.9500 . ?
C20 H20 0.9500 . ?
C20 C27 1.380(6) . ?
C20 C28 1.374(6) . ?
C23 H23 0.9500 . ?
C23 C32 1.383(6) . ?
C27 H27 0.9500 . ?
C28 H28 0.9500 . ?
C30 H30 0.9500 . ?
C30 C24 1.403(6) . ?
C32 H32 0.9500 . ?
C32 C22 1.371(9) . ?
C33 H33 0.9500 . ?
C33 C21 1.401(7) . ?
C14 H14A 0.9900 . ?
C14 H14B 0.9900 . ?
C14 C31 1.524(5) . ?
C5 H5A 0.9900 . ?
C5 H5B 0.9900 . ?
C5 C35 1.535(6) . ?
C6 H6A 0.9900 . ?
C6 H6B 0.9900 . ?
C6 C26 1.494(6) . ?
C17 H17A 0.9900 . ?
C17 H17B 0.9900 . ?
C17 C34 1.524(6) . ?
C9 H9A 0.9900 . ?
C9 H9B 0.9900 . ?
C9 C29 1.526(6) . ?
C4 H4A 0.9900 . ?
C4 H4B 0.9900 . ?
C4 C39A 1.49(3) . ?
C3 H3A 0.9900 . ?
C3 H3B 0.9900 . ?
C3 C36 1.507(7) . ?
C21 H21 0.9500 . ?
C21 C22 1.384(10) . ?
C22 H22 0.9500 . ?
C1 H1A 0.9900 . ?
C1 H1B 0.9900 . ?
C1 C37 1.485(14) . ?
C2 H2A 0.9900 . ?
C2 H2B 0.9900 . ?
C2 C38A 1.513(10) . ?
C31 H31A 0.9800 . ?
C31 H31B 0.9800 . ?
C31 H31C 0.9800 . ?
C24 H24 0.9500 . ?
C26 H26A 0.9800 . ?
C26 H26B 0.9800 . ?
C26 H26C 0.9800 . ?
C35 H35A 0.9800 . ?
C35 H35B 0.9800 . ?
C35 H35C 0.9800 . ?
C29 H29A 0.9800 . ?
C29 H29B 0.9800 . ?
C29 H29C 0.9800 . ?
C34 H34A 0.9800 . ?
C34 H34B 0.9800 . ?
C34 H34C 0.9800 . ?
C36 H36A 0.9800 . ?
C36 H36B 0.9800 . ?
C36 H36C 0.9800 . ?
C37 H37A 0.9800 . ?
C37 H37B 0.9800 . ?
C37 H37C 0.9800 . ?
C38 H38A 0.9800 . ?
C38 H38B 0.9800 . ?
C38 H38C 0.9800 . ?
C38 C2A 1.513(10) . ?
C39 H39A 0.9800 . ?
C39 H39B 0.9800 . ?
C39 H39C 0.9800 . ?
C39 C4A 1.485(19) . ?
C4A H4AA 0.9900 . ?
C4A H4AB 0.9900 . ?
C39A H39D 0.9800 . ?
C39A H39E 0.9800 . ?
C39A H39F 0.9800 . ?
Ge3A C2A 1.883(14) . ?
Ge3A C1A 1.913(8) . ?
Ge3A C3A 1.902(6) . ?
C38A H38D 0.9800 . ?
C38A H38E 0.9800 . ?
C38A H38F 0.9800 . ?
C2A H2AA 0.9900 . ?
C2A H2AB 0.9900 . ?
C1A H1AA 0.9900 . ?
C1A H1AB 0.9900 . ?
C1A C37A 1.523(12) . ?
C37A H37D 0.9800 . ?
C37A H37E 0.9800 . ?
C37A H37F 0.9800 . ?
C3A H3AA 0.9900 . ?
C3A H3AB 0.9900 . ?
C3A C36A 1.507(7) . ?
C36A H36D 0.9800 . ?
C36A H36E 0.9800 . ?
C36A H36F 0.9800 . ?

loop_
_geom_torsion_atom_site_label_1
_geom_torsion_atom_site_label_2
_geom_torsion_atom_site_label_3
_geom_torsion_atom_site_label_4
_geom_torsion
_geom_torsion_site_symmetry_1
_geom_torsion_site_symmetry_2
_geom_torsion_site_symmetry_3
_geom_torsion_site_symmetry_4
_geom_torsion_publ_flag
Ge1 N3 C10 P6 175.52(14) . . . . ?
Ge1 N3 C10 O1 -0.3(4) . . . . ?
Ge1 N3 C13 C11 74.9(4) . . . . ?
Ge1 N3 C13 C24 -101.6(3) . . . . ?
Ge2 N5 C7 P5 178.78(15) . . . . ?
Ge2 N5 C7 O4 -0.3(4) . . . . ?
Ge2 N5 C16 C23 70.5(4) . . . . ?
Ge2 N5 C16 C33 -104.0(4) . . . . ?
Ge3 N6 C8 P4 177.48(19) . . . . ?
Ge3 N6 C8 O2 -1.6(5) . . . . ?
Ge3 N6 C25 C12 -94.6(4) . . . . ?
Ge3 N6 C25 C15 81.8(4) . . . . ?
P7 P4 C8 O2 -113.3(3) . . . . ?
P7 P4 C8 N6 67.6(3) . . . . ?
P7 P5 C7 O4 -111.9(3) . . . . ?
P7 P5 C7 N5 69.0(3) . . . . ?
P7 P6 C10 O1 -123.6(2) . . . . ?
P7 P6 C10 N3 60.4(2) . . . . ?
P8 P4 C8 O2 -9.1(3) . . . . ?
P8 P4 C8 N6 171.8(3) . . . . ?
P9 P5 C7 O4 -6.4(3) . . . . ?
P9 P5 C7 N5 174.5(2) . . . . ?
P10 P6 C10 O1 -17.8(3) . . . . ?
P10 P6 C10 N3 166.3(2) . . . . ?
N3 C13 C24 C30 175.7(3) . . . . ?
N5 C16 C23 C32 -173.3(4) . . . . ?
N5 C16 C33 C21 174.6(4) . . . . ?
N6 Ge3A C2A C38 -165.1(8) . . . . ?
C7 N5 C16 C23 -119.1(4) . . . . ?
C7 N5 C16 C33 66.4(5) . . . . ?
C8 N6 C25 C12 74.8(5) . . . . ?
C8 N6 C25 C15 -108.7(4) . . . . ?
C10 N3 C13 C11 -113.9(4) . . . . ?
C10 N3 C13 C24 69.5(4) . . . . ?
C11 C13 C24 C30 -0.9(5) . . . . ?
C13 N3 C10 P6 4.0(4) . . . . ?
C13 N3 C10 O1 -171.8(3) . . . . ?
C13 C11 C19 C18 -0.4(6) . . . . ?
C16 N5 C7 P5 7.7(4) . . . . ?
C16 N5 C7 O4 -171.4(3) . . . . ?
C16 C23 C32 C22 -1.3(7) . . . . ?
C16 C33 C21 C22 -1.9(7) . . . . ?
C18 C30 C24 C13 -0.3(6) . . . . ?
C19 C11 C13 N3 -175.4(3) . . . . ?
C19 C11 C13 C24 1.2(5) . . . . ?
C19 C18 C30 C24 1.1(6) . . . . ?
C23 C16 C33 C21 0.3(6) . . . . ?
C23 C32 C22 C21 -0.3(8) . . . . ?
C25 N6 C8 P4 7.9(4) . . . . ?
C25 N6 C8 O2 -171.2(3) . . . . ?
C25 C12 C27 C20 -0.1(6) . . . . ?
C25 C15 C28 C20 -0.1(6) . . . . ?
C27 C12 C25 N6 175.7(3) . . . . ?
C27 C12 C25 C15 -0.7(6) . . . . ?
C27 C20 C28 C15 -0.8(6) . . . . ?
C28 C15 C25 N6 -175.7(3) . . . . ?
C28 C15 C25 C12 0.8(6) . . . . ?
C28 C20 C27 C12 0.8(7) . . . . ?
C30 C18 C19 C11 -0.8(6) . . . . ?
C33 C16 C23 C32 1.3(6) . . . . ?
C33 C21 C22 C32 1.9(8) . . . . ?
C3 Ge3 N6 C8 176.5(3) . . . . ?
C3 Ge3 N6 C25 -13.5(4) . . . . ?
C1 Ge3 N6 C8 -68.3(5) . . . . ?
C1 Ge3 N6 C25 101.7(5) . . . . ?
C2 Ge3 N6 C8 53.4(5) . . . . ?
C2 Ge3 N6 C25 -136.7(4) . . . . ?
Ge3A N6 C8 P4 -170.9(2) . . . . ?
Ge3A N6 C8 O2 10.0(4) . . . . ?
Ge3A N6 C25 C12 -106.6(4) . . . . ?
Ge3A N6 C25 C15 69.9(4) . . . . ?
C1A Ge3A C2A C38 -43.8(10) . . . . ?
C3A Ge3A C2A C38 79.9(11) . . . . ?
